data_7045915
loop_
_publ_author_name
'Walewska, Ma\/lgorzata'
'Baumgartner, Judith'
'Marschner, Christoph'
'Albers, Lena'
'M\"uller, Thomas'

_publ_section_title
;
 Spirocyclic germanes via transannular insertion reactions of vinyl
 germylenes into Si-Si bonds.
;
_journal_issue 17
_journal_name_full 'Dalton transactions (Cambridge, England : 2003)'
_journal_page_first 5985
_journal_page_last 5996
_journal_paper_doi 10.1039/c8dt00315g
_journal_volume 47
_journal_year 2018
_chemical_formula_sum 'C26 H68 Ge Si10'
_chemical_formula_weight 734.29
_space_group_IT_number 70
_space_group_name_Hall '-F 2uv 2vw'
_space_group_name_H-M_alt 'F d d d :2'
_symmetry_cell_setting orthorhombic
_symmetry_space_group_name_Hall '-F 2uv 2vw'
_symmetry_space_group_name_H-M 'F d d d :2'
_atom_sites_solution_hydrogens geom
_atom_sites_solution_primary direct
_atom_sites_solution_secondary difmap
_audit_creation_method SHELXL-97
_audit_update_record
;
2016-01-27 deposited with the CCDC.
2018-03-23 downloaded from the CCDC.
;
_cell_angle_alpha 90.00
_cell_angle_beta 90.00
_cell_angle_gamma 90.00
_cell_formula_units_Z 16
_cell_length_a 18.093(4)
_cell_length_b 30.534(6)
_cell_length_c 32.837(7)
_cell_measurement_reflns_used 23899
_cell_measurement_temperature 100(2)
_cell_measurement_theta_max 52.507
_cell_measurement_theta_min 4.535
_cell_volume 18141(7)
_computing_cell_refinement 'Bruker XSCANS'
_computing_data_collection 'Bruker XSCANS'
_computing_data_reduction 'Bruker SHELXTL'
_computing_molecular_graphics 'Bruker SHELXTL'
_computing_publication_material 'Bruker SHELXTL'
_computing_structure_refinement 'SHELXL-97 (Sheldrick, 1997)'
_computing_structure_solution 'SHELXS-97 (Sheldrick, 1990)'
_diffrn_ambient_temperature 100(2)
_diffrn_measured_fraction_theta_full 0.997
_diffrn_measured_fraction_theta_max 0.997
_diffrn_measurement_device_type 'SMART APEX'
_diffrn_measurement_method '\w scans'
_diffrn_radiation_monochromator graphite
_diffrn_radiation_source 'fine-focus sealed tube'
_diffrn_radiation_type MoK\a
_diffrn_radiation_wavelength 0.71073
_diffrn_reflns_av_R_equivalents 0.0229
_diffrn_reflns_av_sigmaI/netI 0.0137
_diffrn_reflns_limit_h_max 22
_diffrn_reflns_limit_h_min -22
_diffrn_reflns_limit_k_max 38
_diffrn_reflns_limit_k_min -38
_diffrn_reflns_limit_l_max 40
_diffrn_reflns_limit_l_min -40
_diffrn_reflns_number 35050
_diffrn_reflns_theta_full 26.37
_diffrn_reflns_theta_max 26.37
_diffrn_reflns_theta_min 1.82
_exptl_absorpt_coefficient_mu 0.954
_exptl_absorpt_correction_T_max 0.7014
_exptl_absorpt_correction_T_min 0.6367
_exptl_absorpt_correction_type multi-scan
_exptl_absorpt_process_details SADABS
_exptl_crystal_colour colorless
_exptl_crystal_density_diffrn 1.075
_exptl_crystal_density_method 'not measured'
_exptl_crystal_description plates
_exptl_crystal_F_000 6336
_exptl_crystal_size_max 0.52
_exptl_crystal_size_mid 0.40
_exptl_crystal_size_min 0.40
_platon_squeeze_details
;
;
_refine_diff_density_max 0.492
_refine_diff_density_min -0.201
_refine_diff_density_rms 0.051
_refine_ls_extinction_method none
_refine_ls_goodness_of_fit_ref 1.078
_refine_ls_hydrogen_treatment constr
_refine_ls_matrix_type full
_refine_ls_number_parameters 179
_refine_ls_number_reflns 4631
_refine_ls_number_restraints 0
_refine_ls_restrained_S_all 1.078
_refine_ls_R_factor_all 0.0230
_refine_ls_R_factor_gt 0.0220
_refine_ls_shift/su_max 0.001
_refine_ls_shift/su_mean 0.000
_refine_ls_structure_factor_coef Fsqd
_refine_ls_weighting_details 'calc w=1/[\s^2^(Fo^2^)+(0.0374P)^2^+16.6155P] where P=(Fo^2^+2Fc^2^)/3'
_refine_ls_weighting_scheme calc
_refine_ls_wR_factor_gt 0.0597
_refine_ls_wR_factor_ref 0.0602
_reflns_number_gt 4432
_reflns_number_total 4631
_reflns_threshold_expression >2sigma(I)
_cod_data_source_file c8dt00315g4.cif
_cod_data_source_block 1098j
_cod_depositor_comments 'Adding full bibliography for 7045912--7045917.cif.'
_cod_original_cell_volume 18141(6)
_cod_original_sg_symbol_H-M Fddd
_cod_database_code 7045915

loop_
_symmetry_equiv_pos_as_xyz
'x, y, z'
'-x+3/4, -y+3/4, z'
'-x+3/4, y, -z+3/4'
'x, -y+3/4, -z+3/4'
'x, y+1/2, z+1/2'
'-x+3/4, -y+5/4, z+1/2'
'-x+3/4, y+1/2, -z+5/4'
'x, -y+5/4, -z+5/4'
'x+1/2, y, z+1/2'
'-x+5/4, -y+3/4, z+1/2'
'-x+5/4, y, -z+5/4'
'x+1/2, -y+3/4, -z+5/4'
'x+1/2, y+1/2, z'
'-x+5/4, -y+5/4, z'
'-x+5/4, y+1/2, -z+3/4'
'x+1/2, -y+5/4, -z+3/4'
'-x, -y, -z'
'x-3/4, y-3/4, -z'
'x-3/4, -y, z-3/4'
'-x, y-3/4, z-3/4'
'-x, -y+1/2, -z+1/2'
'x-3/4, y-1/4, -z+1/2'
'x-3/4, -y+1/2, z-1/4'
'-x, y-1/4, z-1/4'
'-x+1/2, -y, -z+1/2'
'x-1/4, y-3/4, -z+1/2'
'x-1/4, -y, z-1/4'
'-x+1/2, y-3/4, z-1/4'
'-x+1/2, -y+1/2, -z'
'x-1/4, y-1/4, -z'
'x-1/4, -y+1/2, z-3/4'
'-x+1/2, y-1/4, z-3/4'

loop_
_atom_site_label
_atom_site_type_symbol
_atom_site_fract_x
_atom_site_fract_y
_atom_site_fract_z
_atom_site_U_iso_or_equiv
_atom_site_adp_type
_atom_site_occupancy
_atom_site_symmetry_multiplicity
_atom_site_calc_flag
_atom_site_refinement_flags
Ge1 Ge 0.3750 0.3750 0.027901(5) 0.01412(6) Uani 1 2 d S
Si1 Si 0.417647(17) 0.313262(10) -0.010851(9) 0.01670(8) Uani 1 1 d .
Si2 Si 0.539616(17) 0.321967(10) 0.011302(10) 0.01755(8) Uani 1 1 d .
Si3 Si 0.611643(19) 0.357187(11) -0.038318(10) 0.02068(8) Uani 1 1 d .
Si4 Si 0.596463(19) 0.257973(11) 0.035525(10) 0.02163(8) Uani 1 1 d .
Si5 Si 0.467404(18) 0.426493(10) 0.105235(9) 0.01797(8) Uani 1 1 d .
C1 C 0.46353(6) 0.38560(4) 0.06233(3) 0.0165(2) Uani 1 1 d .
C2 C 0.52610(7) 0.36323(4) 0.05377(4) 0.0190(2) Uani 1 1 d .
H2 H 0.5675 0.3688 0.0708 0.023 Uiso 1 1 calc R
C3 C 0.37472(7) 0.26009(4) 0.00575(4) 0.0248(3) Uani 1 1 d .
H3A H 0.3220 0.2601 -0.0012 0.037 Uiso 1 1 calc R
H3B H 0.3805 0.2567 0.0353 0.037 Uiso 1 1 calc R
H3C H 0.3993 0.2357 -0.0082 0.037 Uiso 1 1 calc R
C4 C 0.40639(7) 0.31739(4) -0.06769(4) 0.0237(3) Uani 1 1 d .
H4A H 0.4315 0.2927 -0.0808 0.036 Uiso 1 1 calc R
H4B H 0.4281 0.3449 -0.0773 0.036 Uiso 1 1 calc R
H4C H 0.3537 0.3167 -0.0746 0.036 Uiso 1 1 calc R
C5 C 0.56108(8) 0.40756(4) -0.05553(5) 0.0313(3) Uani 1 1 d .
H5A H 0.5949 0.4265 -0.0708 0.047 Uiso 1 1 calc R
H5B H 0.5424 0.4234 -0.0317 0.047 Uiso 1 1 calc R
H5C H 0.5196 0.3991 -0.0730 0.047 Uiso 1 1 calc R
C6 C 0.62929(8) 0.32065(5) -0.08304(4) 0.0319(3) Uani 1 1 d .
H6A H 0.6581 0.3366 -0.1035 0.048 Uiso 1 1 calc R
H6B H 0.5821 0.3114 -0.0949 0.048 Uiso 1 1 calc R
H6C H 0.6570 0.2948 -0.0741 0.048 Uiso 1 1 calc R
C7 C 0.70268(8) 0.37470(6) -0.01657(5) 0.0392(4) Uani 1 1 d .
H7A H 0.7313 0.3488 -0.0088 0.059 Uiso 1 1 calc R
H7B H 0.6942 0.3930 0.0075 0.059 Uiso 1 1 calc R
H7C H 0.7301 0.3915 -0.0370 0.059 Uiso 1 1 calc R
C8 C 0.59946(9) 0.21639(5) -0.00644(4) 0.0327(3) Uani 1 1 d .
H8A H 0.6220 0.1893 0.0037 0.049 Uiso 1 1 calc R
H8B H 0.6288 0.2278 -0.0291 0.049 Uiso 1 1 calc R
H8C H 0.5491 0.2103 -0.0158 0.049 Uiso 1 1 calc R
C9 C 0.69331(8) 0.26980(5) 0.05273(5) 0.0372(3) Uani 1 1 d .
H9A H 0.7152 0.2432 0.0642 0.056 Uiso 1 1 calc R
H9B H 0.6925 0.2928 0.0736 0.056 Uiso 1 1 calc R
H9C H 0.7228 0.2797 0.0295 0.056 Uiso 1 1 calc R
C10 C 0.54405(8) 0.23416(5) 0.07956(4) 0.0342(3) Uani 1 1 d .
H10A H 0.4947 0.2252 0.0705 0.051 Uiso 1 1 calc R
H10B H 0.5394 0.2562 0.1011 0.051 Uiso 1 1 calc R
H10C H 0.5706 0.2086 0.0901 0.051 Uiso 1 1 calc R
C11 C 0.52530(8) 0.47424(4) 0.08939(4) 0.0296(3) Uani 1 1 d .
H11A H 0.5025 0.4886 0.0659 0.044 Uiso 1 1 calc R
H11B H 0.5749 0.4640 0.0820 0.044 Uiso 1 1 calc R
H11C H 0.5289 0.4951 0.1120 0.044 Uiso 1 1 calc R
C12 C 0.51330(8) 0.40154(5) 0.15089(4) 0.0303(3) Uani 1 1 d .
H12A H 0.5600 0.3879 0.1426 0.045 Uiso 1 1 calc R
H12B H 0.4808 0.3793 0.1627 0.045 Uiso 1 1 calc R
H12C H 0.5231 0.4244 0.1711 0.045 Uiso 1 1 calc R
C13 C 0.37379(7) 0.44627(5) 0.12041(4) 0.0270(3) Uani 1 1 d .
H13A H 0.3788 0.4704 0.1399 0.041 Uiso 1 1 calc R
H13B H 0.3462 0.4222 0.1330 0.041 Uiso 1 1 calc R
H13C H 0.3472 0.4566 0.0962 0.041 Uiso 1 1 calc R

loop_
_atom_site_aniso_label
_atom_site_aniso_U_11
_atom_site_aniso_U_22
_atom_site_aniso_U_33
_atom_site_aniso_U_23
_atom_site_aniso_U_13
_atom_site_aniso_U_12
Ge1 0.01456(10) 0.01494(10) 0.01284(9) 0.000 0.000 -0.00057(6)
Si1 0.01792(16) 0.01655(16) 0.01562(16) -0.00208(12) -0.00011(12) -0.00141(12)
Si2 0.01633(16) 0.01903(16) 0.01730(16) -0.00248(12) 0.00089(12) 0.00055(12)
Si3 0.02067(17) 0.02144(17) 0.01992(17) -0.00218(13) 0.00239(13) -0.00207(13)
Si4 0.02062(17) 0.02269(18) 0.02157(17) -0.00059(13) -0.00024(13) 0.00372(13)
Si5 0.01951(16) 0.01937(16) 0.01502(15) -0.00339(12) -0.00116(12) -0.00124(12)
C1 0.0181(5) 0.0180(5) 0.0133(5) 0.0002(4) -0.0010(4) -0.0032(4)
C2 0.0180(6) 0.0221(6) 0.0168(5) -0.0030(5) -0.0014(4) -0.0024(5)
C3 0.0276(6) 0.0206(6) 0.0262(6) -0.0011(5) 0.0001(5) -0.0058(5)
C4 0.0269(6) 0.0260(6) 0.0182(6) -0.0046(5) -0.0006(5) -0.0013(5)
C5 0.0355(7) 0.0216(6) 0.0368(8) 0.0023(6) 0.0030(6) -0.0016(6)
C6 0.0401(8) 0.0314(7) 0.0242(7) -0.0031(6) 0.0084(6) 0.0033(6)
C7 0.0305(8) 0.0498(9) 0.0374(8) 0.0054(7) -0.0037(6) -0.0155(7)
C8 0.0383(8) 0.0263(7) 0.0335(7) -0.0063(6) 0.0052(6) 0.0024(6)
C9 0.0273(7) 0.0410(8) 0.0433(8) 0.0038(7) -0.0092(6) 0.0039(6)
C10 0.0348(7) 0.0389(8) 0.0288(7) 0.0092(6) 0.0047(6) 0.0069(6)
C11 0.0337(7) 0.0262(6) 0.0290(7) -0.0037(5) -0.0006(6) -0.0105(6)
C12 0.0356(7) 0.0365(7) 0.0187(6) -0.0024(5) -0.0063(5) 0.0035(6)
C13 0.0256(6) 0.0290(7) 0.0264(7) -0.0096(5) 0.0022(5) 0.0017(5)

loop_
_atom_type_symbol
_atom_type_description
_atom_type_scat_dispersion_real
_atom_type_scat_dispersion_imag
_atom_type_scat_source
C C 0.0033 0.0016 'International Tables Vol C Tables 4.2.6.8 and 6.1.1.4'
H H 0.0000 0.0000 'International Tables Vol C Tables 4.2.6.8 and 6.1.1.4'
Si Si 0.0817 0.0704 'International Tables Vol C Tables 4.2.6.8 and 6.1.1.4'
Ge Ge 0.1547 1.8001 'International Tables Vol C Tables 4.2.6.8 and 6.1.1.4'

loop_
_geom_angle_atom_site_label_1
_geom_angle_atom_site_label_2
_geom_angle_atom_site_label_3
_geom_angle
_geom_angle_site_symmetry_1
_geom_angle_site_symmetry_3
C1 Ge1 C1 110.65(7) 2 .
C1 Ge1 Si1 99.81(4) 2 2
C1 Ge1 Si1 115.63(3) . 2
C1 Ge1 Si1 115.63(3) 2 .
C1 Ge1 Si1 99.81(4) . .
Si1 Ge1 Si1 116.01(2) 2 .
C3 Si1 C4 107.50(6) . .
C3 Si1 Si2 113.43(5) . .
C4 Si1 Si2 113.77(4) . .
C3 Si1 Ge1 113.04(4) . .
C4 Si1 Ge1 115.99(4) . .
Si2 Si1 Ge1 92.817(16) . .
C2 Si2 Si1 100.53(4) . .
C2 Si2 Si4 111.14(4) . .
Si1 Si2 Si4 115.106(19) . .
C2 Si2 Si3 106.13(4) . .
Si1 Si2 Si3 111.10(2) . .
Si4 Si2 Si3 111.92(2) . .
C6 Si3 C7 108.62(7) . .
C6 Si3 C5 109.60(7) . .
C7 Si3 C5 108.03(7) . .
C6 Si3 Si2 111.48(5) . .
C7 Si3 Si2 110.75(5) . .
C5 Si3 Si2 108.29(5) . .
C8 Si4 C10 108.59(7) . .
C8 Si4 C9 108.95(7) . .
C10 Si4 C9 108.34(7) . .
C8 Si4 Si2 109.11(5) . .
C10 Si4 Si2 111.25(5) . .
C9 Si4 Si2 110.55(5) . .
C13 Si5 C11 109.31(7) . .
C13 Si5 C12 108.66(7) . .
C11 Si5 C12 106.93(7) . .
C13 Si5 C1 112.36(6) . .
C11 Si5 C1 109.25(6) . .
C12 Si5 C1 110.19(6) . .
C2 C1 Si5 117.33(9) . .
C2 C1 Ge1 118.33(9) . .
Si5 C1 Ge1 124.30(6) . .
C1 C2 Si2 126.64(9) . .

loop_
_geom_bond_atom_site_label_1
_geom_bond_atom_site_label_2
_geom_bond_distance
_geom_bond_site_symmetry_2
Ge1 C1 1.9870(11) 2
Ge1 C1 1.9870(11) .
Ge1 Si1 2.4016(5) 2
Ge1 Si1 2.4017(5) .
Si1 C3 1.8805(13) .
Si1 C4 1.8819(13) .
Si1 Si2 2.3387(6) .
Si2 C2 1.8953(12) .
Si2 Si4 2.3470(6) .
Si2 Si3 2.3473(5) .
Si3 C6 1.8716(14) .
Si3 C7 1.8733(15) .
Si3 C5 1.8767(14) .
Si4 C8 1.8747(14) .
Si4 C10 1.8759(14) .
Si4 C9 1.8762(15) .
Si5 C13 1.8658(14) .
Si5 C11 1.8691(13) .
Si5 C12 1.8755(14) .
Si5 C1 1.8839(12) .
C1 C2 1.3518(17) .

loop_
_geom_torsion_atom_site_label_1
_geom_torsion_atom_site_label_2
_geom_torsion_atom_site_label_3
_geom_torsion_atom_site_label_4
_geom_torsion
_geom_torsion_site_symmetry_1
C1 Ge1 Si1 C3 -13.19(6) 2
C1 Ge1 Si1 C3 105.48(6) .
Si1 Ge1 Si1 C3 -129.58(5) 2
C1 Ge1 Si1 C4 111.61(6) 2
C1 Ge1 Si1 C4 -129.71(6) .
Si1 Ge1 Si1 C4 -4.77(5) 2
C1 Ge1 Si1 Si2 -130.17(4) 2
C1 Ge1 Si1 Si2 -11.49(3) .
Si1 Ge1 Si1 Si2 113.449(14) 2
C3 Si1 Si2 C2 -105.08(6) .
C4 Si1 Si2 C2 131.63(6) .
Ge1 Si1 Si2 C2 11.56(4) .
C3 Si1 Si2 Si4 14.40(5) .
C4 Si1 Si2 Si4 -108.90(5) .
Ge1 Si1 Si2 Si4 131.04(2) .
C3 Si1 Si2 Si3 142.92(5) .
C4 Si1 Si2 Si3 19.62(5) .
Ge1 Si1 Si2 Si3 -100.44(2) .
C2 Si2 Si3 C6 -179.39(6) .
Si1 Si2 Si3 C6 -71.00(6) .
Si4 Si2 Si3 C6 59.21(6) .
C2 Si2 Si3 C7 59.54(7) .
Si1 Si2 Si3 C7 167.93(6) .
Si4 Si2 Si3 C7 -61.86(6) .
C2 Si2 Si3 C5 -58.74(6) .
Si1 Si2 Si3 C5 49.65(5) .
Si4 Si2 Si3 C5 179.86(5) .
C2 Si2 Si4 C8 174.23(6) .
Si1 Si2 Si4 C8 60.81(5) .
Si3 Si2 Si4 C8 -67.30(6) .
C2 Si2 Si4 C10 54.45(7) .
Si1 Si2 Si4 C10 -58.97(6) .
Si3 Si2 Si4 C10 172.92(6) .
C2 Si2 Si4 C9 -65.97(7) .
Si1 Si2 Si4 C9 -179.39(6) .
Si3 Si2 Si4 C9 52.51(6) .
C13 Si5 C1 C2 -168.33(10) .
C11 Si5 C1 C2 70.19(11) .
C12 Si5 C1 C2 -47.01(11) .
C13 Si5 C1 Ge1 13.97(9) .
C11 Si5 C1 Ge1 -107.52(8) .
C12 Si5 C1 Ge1 135.28(7) .
C1 Ge1 C1 C2 131.29(11) 2
Si1 Ge1 C1 C2 -116.20(9) 2
Si1 Ge1 C1 C2 9.00(10) .
C1 Ge1 C1 Si5 -51.02(5) 2
Si1 Ge1 C1 Si5 61.48(7) 2
Si1 Ge1 C1 Si5 -173.31(6) .
Si5 C1 C2 Si2 -177.45(6) .
Ge1 C1 C2 Si2 0.40(15) .
Si1 Si2 C2 C1 -9.83(11) .
Si4 Si2 C2 C1 -132.14(10) .
Si3 Si2 C2 C1 105.95(11) .

loop_
_platon_squeeze_void_nr
_platon_squeeze_void_average_x
_platon_squeeze_void_average_y
_platon_squeeze_void_average_z
_platon_squeeze_void_volume
_platon_squeeze_void_count_electrons
_platon_squeeze_void_content
1 0.875 0.072 0.375 16 0 ' '
2 0.375 0.072 0.875 16 0 ' '
3 0.625 0.125 0.125 154 3 ' '
4 0.125 0.125 0.625 154 3 ' '
5 0.625 0.125 0.295 20 0 ' '
6 0.125 0.125 0.455 19 0 ' '
7 0.125 0.125 0.795 20 0 ' '
8 0.625 0.125 0.955 19 0 ' '
9 0.375 0.178 0.375 16 0 ' '
10 0.875 0.178 0.875 16 0 ' '
11 0.625 0.322 0.125 16 0 ' '
12 0.125 0.322 0.625 16 0 ' '
13 0.375 0.375 0.375 154 3 ' '
14 0.875 0.375 0.875 154 3 ' '
15 0.875 0.375 0.045 20 0 ' '
16 0.375 0.375 0.205 19 0 ' '
17 0.375 0.375 0.545 20 0 ' '
18 0.875 0.375 0.705 19 0 ' '
19 0.125 0.428 0.125 16 0 ' '
20 0.625 0.428 0.625 16 0 ' '
21 0.375 0.572 0.375 16 0 ' '
22 0.875 0.572 0.875 16 0 ' '
23 0.125 0.625 0.125 154 3 ' '
24 0.625 0.625 0.625 154 3 ' '
25 0.125 0.625 0.295 20 0 ' '
26 0.625 0.625 0.455 19 0 ' '
27 0.625 0.625 0.795 20 0 ' '
28 0.125 0.625 0.955 19 0 ' '
29 0.875 0.678 0.375 16 0 ' '
30 0.375 0.678 0.875 16 0 ' '
31 0.125 0.822 0.125 16 0 ' '
32 0.625 0.822 0.625 16 0 ' '
33 0.875 0.875 0.375 154 3 ' '
34 0.375 0.875 0.875 154 3 ' '
35 0.375 0.875 0.045 20 0 ' '
36 0.875 0.875 0.205 19 0 ' '
37 0.875 0.875 0.545 20 0 ' '
38 0.375 0.875 0.705 19 0 ' '
39 0.625 0.928 0.125 16 0 ' '
40 0.125 0.928 0.625 16 0 ' '
